data_2237181
loop_
_publ_author_name
'Ahmad, Saeed'
'Hussain, Sajjad'
'Sharif, Shahzad'
'Khan, Islam Ullah'
'Tahir, Muhammad Nawaz'

_publ_section_title
;
 Anilinium-3-carboxylate 3-carboxyanilinium nitrate
;
_journal_coeditor_code KJ2215
_journal_issue 1
_journal_name_full 'Acta Crystallographica Section E'
_journal_page_first o29
_journal_paper_doi 10.1107/S1600536812049392
_journal_volume 69
_journal_year 2013
_chemical_formula_iupac 'C7 H8 N O2 +, N O3 -, C7 H7 N O2'
_chemical_formula_moiety 'C7 H8 N O2 +, N O3 -, C7 H7 N O2'
_chemical_formula_sum 'C14 H15 N3 O7'
_chemical_formula_weight 337.29
_chemical_name_systematic
;
Anilinium-3-carboxylate 3-carboxyanilinium nitrate
;
_space_group_IT_number 15
_symmetry_cell_setting monoclinic
_symmetry_space_group_name_Hall '-C 2yc'
_symmetry_space_group_name_H-M 'C 1 2/c 1'
_atom_sites_solution_hydrogens geom
_atom_sites_solution_primary direct
_atom_sites_solution_secondary difmap
_audit_creation_method SHELXL-97
_cell_angle_alpha 90.00
_cell_angle_beta 107.6600(10)
_cell_angle_gamma 90.00
_cell_formula_units_Z 4
_cell_length_a 16.0451(3)
_cell_length_b 4.75750(10)
_cell_length_c 19.7143(4)
_cell_measurement_reflns_used 1777
_cell_measurement_temperature 296(2)
_cell_measurement_theta_max 28.28
_cell_measurement_theta_min 2.88
_cell_volume 1433.96(5)
_computing_cell_refinement 'SAINT (Bruker, 2007)'
_computing_data_collection 'APEX2 (Bruker, 2007)'
_computing_data_reduction 'SAINT (Bruker, 2007)'
_computing_molecular_graphics 'PLATON (Spek, 2009)'
_computing_publication_material 'SHELXL97 (Sheldrick, 2008), PLATON (Spek, 2009) and publCIF (Westrip, 2010)'
_computing_structure_refinement 'SHELXL97 (Sheldrick, 2008)'
_computing_structure_solution 'SHELXS97 (Sheldrick, 2008)'
_diffrn_ambient_temperature 296(2)
_diffrn_measured_fraction_theta_full 0.994
_diffrn_measured_fraction_theta_max 0.994
_diffrn_measurement_device_type 'Bruker Kappa APEXII CCD area-detector'
_diffrn_measurement_method '\w scans'
_diffrn_radiation_monochromator graphite
_diffrn_radiation_source 'fine-focus sealed tube'
_diffrn_radiation_type MoK\a
_diffrn_radiation_wavelength 0.71073
_diffrn_reflns_av_R_equivalents 0.0173
_diffrn_reflns_av_sigmaI/netI 0.0150
_diffrn_reflns_limit_h_max 21
_diffrn_reflns_limit_h_min -20
_diffrn_reflns_limit_k_max 6
_diffrn_reflns_limit_k_min -6
_diffrn_reflns_limit_l_max 24
_diffrn_reflns_limit_l_min -26
_diffrn_reflns_number 6955
_diffrn_reflns_theta_full 28.29
_diffrn_reflns_theta_max 28.29
_diffrn_reflns_theta_min 3.91
_exptl_absorpt_coefficient_mu 0.127
_exptl_absorpt_correction_T_max 0.8063
_exptl_absorpt_correction_T_min 0.5252
_exptl_absorpt_correction_type multi-scan
_exptl_absorpt_process_details '(SADABS; Sheldrick, 1996)'
_exptl_crystal_colour pale_orange
_exptl_crystal_density_diffrn 1.562
_exptl_crystal_density_method 'not measured'
_exptl_crystal_description plate
_exptl_crystal_F_000 704
_exptl_crystal_size_max 0.23
_exptl_crystal_size_mid 0.16
_exptl_crystal_size_min 0.07
_refine_diff_density_max 0.293
_refine_diff_density_min -0.195
_refine_ls_extinction_coef 0.0050(11)
_refine_ls_extinction_expression Fc^*^=kFc[1+0.001xFc^2^\l^3^/sin(2\q)]^-1/4^
_refine_ls_extinction_method 'SHELXL97 (Sheldrick, 2008)'
_refine_ls_goodness_of_fit_ref 1.066
_refine_ls_hydrogen_treatment mixed
_refine_ls_matrix_type full
_refine_ls_number_parameters 127
_refine_ls_number_reflns 1777
_refine_ls_number_restraints 0
_refine_ls_restrained_S_all 1.066
_refine_ls_R_factor_all 0.0406
_refine_ls_R_factor_gt 0.0370
_refine_ls_shift/su_max 0.000
_refine_ls_shift/su_mean 0.000
_refine_ls_structure_factor_coef Fsqd
_refine_ls_weighting_details 'calc w=1/[\s^2^(Fo^2^)+(0.0497P)^2^+1.0280P] where P=(Fo^2^+2Fc^2^)/3'
_refine_ls_weighting_scheme calc
_refine_ls_wR_factor_gt 0.0981
_refine_ls_wR_factor_ref 0.1009
_reflns_number_gt 1604
_reflns_number_total 1777
_reflns_threshold_expression I>2sigma(I)
_cod_data_source_file kj2215.cif
_cod_data_source_block I
_cod_original_sg_symbol_H-M 'C 2/c'
_cod_database_code 2237181
_cod_database_fobs_code 2237181

loop_
_symmetry_equiv_pos_site_id
_symmetry_equiv_pos_as_xyz
1 x,y,z
2 -x,y,1/2-z
3 -x,-y,-z
4 x,-y,1/2+z
5 1/2+x,1/2+y,z
6 1/2-x,1/2+y,1/2-z
7 1/2-x,1/2-y,-z
8 1/2+x,1/2-y,1/2+z

loop_
_atom_site_aniso_label
_atom_site_aniso_U_11
_atom_site_aniso_U_22
_atom_site_aniso_U_33
_atom_site_aniso_U_12
_atom_site_aniso_U_13
_atom_site_aniso_U_23
O1 0.0287(4) 0.0321(5) 0.0368(5) 0.0116(4) 0.0142(4) 0.0065(4)
O2 0.0284(4) 0.0300(5) 0.0308(4) 0.0075(3) 0.0113(3) 0.0065(3)
N1 0.0214(5) 0.0265(5) 0.0268(5) 0.0049(4) 0.0040(4) 0.0010(4)
C1 0.0201(5) 0.0209(5) 0.0281(5) 0.0006(4) 0.0064(4) -0.0005(4)
C2 0.0222(5) 0.0215(5) 0.0257(5) 0.0022(4) 0.0059(4) -0.0005(4)
C3 0.0232(5) 0.0232(5) 0.0254(5) 0.0021(4) 0.0068(4) 0.0023(4)
C4 0.0214(5) 0.0223(5) 0.0247(5) 0.0023(4) 0.0050(4) -0.0022(4)
C5 0.0334(6) 0.0322(6) 0.0281(6) 0.0089(5) 0.0078(5) 0.0077(5)
C6 0.0390(7) 0.0392(7) 0.0321(6) 0.0062(6) 0.0164(5) 0.0117(5)
C7 0.0275(6) 0.0335(6) 0.0340(6) 0.0044(5) 0.0132(5) 0.0038(5)
O3 0.0579(7) 0.0333(6) 0.0462(6) 0.0102(5) -0.0086(5) 0.0069(5)
O4 0.0663(10) 0.0240(7) 0.0470(9) 0.0000 -0.0196(7) 0.0000
N2 0.0291(7) 0.0251(7) 0.0286(7) 0.0000 0.0056(6) 0.0000

loop_
_atom_site_type_symbol
_atom_site_label
_atom_site_fract_x
_atom_site_fract_y
_atom_site_fract_z
_atom_site_U_iso_or_equiv
_atom_site_thermal_displace_type
_atom_site_calc_flag
_atom_site_refinement_flags
_atom_site_occupancy
O O1 0.03166(6) 0.8054(2) 0.04202(5) 0.0316(3) Uani d . 1.000
O O2 0.11051(6) 0.75160(18) -0.03226(4) 0.0292(3) Uani d . 1.000
N N1 0.38230(6) 0.2414(2) 0.11339(6) 0.0256(3) Uani d . 1.000
C C1 0.09454(7) 0.6963(2) 0.02418(6) 0.0232(3) Uani d . 1.000
C C2 0.15270(7) 0.4950(2) 0.07568(6) 0.0234(3) Uani d . 1.000
C C3 0.23625(7) 0.4507(2) 0.07021(6) 0.0241(3) Uani d . 1.000
C C4 0.29346(7) 0.2769(2) 0.11825(6) 0.0232(3) Uani d . 1.000
C C5 0.26851(8) 0.1375(3) 0.17048(6) 0.0316(3) Uani d . 1.000
C C6 0.18493(9) 0.1785(3) 0.17490(7) 0.0355(4) Uani d . 1.000
C C7 0.12742(8) 0.3602(3) 0.12863(7) 0.0308(3) Uani d . 1.000
O O3 0.44638(8) 0.7461(2) 0.20141(6) 0.0512(4) Uani d . 1.000
O O4 0.50000 0.3567(3) 0.25000 0.0540(5) Uani d S 1.000
N N2 0.50000 0.6216(3) 0.25000 0.0283(4) Uani d S 1.000
H H1N 0.3935(11) 0.384(4) 0.0864(9) 0.045(4) Uiso d . 1.000
H H1O 0.014(2) 0.953(8) 0.0144(17) 0.032(8) Uiso d P 0.500
H H2N 0.3850(11) 0.075(4) 0.0881(9) 0.044(4) Uiso d . 1.000
H H3 0.25330 0.53810 0.03430 0.0290 Uiso c R 1.000
H H3N 0.4235(12) 0.243(3) 0.1589(10) 0.043(4) Uiso d . 1.000
H H5 0.30730 0.01800 0.20220 0.0380 Uiso c R 1.000
H H6 0.16720 0.08300 0.20930 0.0430 Uiso c R 1.000
H H7 0.07210 0.39160 0.13310 0.0370 Uiso c R 1.000

loop_
_atom_type_symbol
_atom_type_description
_atom_type_scat_dispersion_real
_atom_type_scat_dispersion_imag
_atom_type_scat_source
C C 0.0033 0.0016 'International Tables Vol C Tables 4.2.6.8 and 6.1.1.4'
H H 0.0000 0.0000 'International Tables Vol C Tables 4.2.6.8 and 6.1.1.4'
N N 0.0061 0.0033 'International Tables Vol C Tables 4.2.6.8 and 6.1.1.4'
O O 0.0106 0.0060 'International Tables Vol C Tables 4.2.6.8 and 6.1.1.4'

loop_
_geom_angle_atom_site_label_1
_geom_angle_atom_site_label_2
_geom_angle_atom_site_label_3
_geom_angle_site_symmetry_1
_geom_angle_site_symmetry_3
_geom_angle
_geom_angle_publ_flag
C1 O1 H1O . . 107(2) no
C4 N1 H3N . . 110.7(12) no
H1N N1 H2N . . 105.5(16) no
C4 N1 H2N . . 109.4(11) no
H2N N1 H3N . . 112.3(14) no
H1N N1 H3N . . 110.2(15) no
C4 N1 H1N . . 108.6(12) no
O3 N2 O4 2_655 . 118.83(8) no
O3 N2 O4 . . 118.83(8) no
O3 N2 O3 . 2_655 122.34(13) no
O2 C1 C2 . . 119.12(10) no
O1 C1 C2 . . 117.10(10) no
O1 C1 O2 . . 123.76(10) no
C3 C2 C7 . . 119.77(10) no
C1 C2 C3 . . 117.42(10) no
C1 C2 C7 . . 122.79(11) no
C2 C3 C4 . . 119.60(10) no
C3 C4 C5 . . 121.15(11) no
N1 C4 C3 . . 118.84(10) no
N1 C4 C5 . . 120.01(10) no
C4 C5 C6 . . 118.98(12) no
C5 C6 C7 . . 120.73(13) no
C2 C7 C6 . . 119.71(12) no
C2 C3 H3 . . 120.00 no
C4 C3 H3 . . 120.00 no
C6 C5 H5 . . 120.00 no
C4 C5 H5 . . 121.00 no
C5 C6 H6 . . 120.00 no
C7 C6 H6 . . 120.00 no
C2 C7 H7 . . 120.00 no
C6 C7 H7 . . 120.00 no

loop_
_geom_bond_atom_site_label_1
_geom_bond_atom_site_label_2
_geom_bond_distance
_geom_bond_publ_flag
O1 C1 1.2753(15) no
O2 C1 1.2434(14) no
O1 H1O 0.88(4) no
O3 N2 1.2283(13) no
O4 N2 1.260(2) no
N1 C4 1.4671(16) no
N1 H2N 0.944(18) no
N1 H3N 0.939(19) no
N1 H1N 0.913(18) no
C1 C2 1.4980(15) no
C2 C3 1.3932(17) no
C2 C7 1.3865(17) no
C3 C4 1.3769(15) no
C4 C5 1.3822(17) no
C5 C6 1.384(2) no
C6 C7 1.386(2) no
C3 H3 0.9300 no
C5 H5 0.9300 no
C6 H6 0.9300 no
C7 H7 0.9300 no

loop_
_geom_hbond_atom_site_label_D
_geom_hbond_atom_site_label_H
_geom_hbond_atom_site_label_A
_geom_hbond_site_symmetry_A
_geom_hbond_distance_DH
_geom_hbond_distance_HA
_geom_hbond_distance_DA
_geom_hbond_angle_DHA
_geom_hbond_publ_flag
O1 H1O O1 3_575 0.88(4) 1.61(4) 2.4868(13) 171(4) yes
O1 H1O O2 3_575 0.88(4) 2.55(3) 3.0686(14) 118(3) yes
N1 H1N O2 7_565 0.913(18) 2.027(19) 2.9157(13) 164.2(17) yes
N1 H2N O2 7_555 0.944(18) 1.918(18) 2.8609(13) 177.0(16) yes
N1 H3N O3 1_545 0.939(19) 2.498(15) 2.9220(14) 107.6(11) yes
N1 H3N O3 . 0.939(19) 2.526(15) 2.9582(14) 108.3(11) yes
N1 H3N O4 . 0.939(19) 1.920(19) 2.8345(11) 163.9(13) yes
C3 H3 O2 7_565 0.93 2.41 3.1189(15) 132 yes
C5 H5 O3 1_545 0.93 2.58 3.3058(18) 135 yes

loop_
_geom_torsion_atom_site_label_1
_geom_torsion_atom_site_label_2
_geom_torsion_atom_site_label_3
_geom_torsion_atom_site_label_4
_geom_torsion
_geom_torsion_publ_flag
O1 C1 C2 C3 -158.16(10) no
O1 C1 C2 C7 20.10(16) no
O2 C1 C2 C3 20.63(15) no
O2 C1 C2 C7 -161.12(11) no
C1 C2 C3 C4 177.24(9) no
C7 C2 C3 C4 -1.08(16) no
C1 C2 C7 C6 -179.38(11) no
C3 C2 C7 C6 -1.16(18) no
C2 C3 C4 N1 -177.64(9) no
C2 C3 C4 C5 2.25(16) no
N1 C4 C5 C6 178.75(11) no
C3 C4 C5 C6 -1.13(18) no
C4 C5 C6 C7 -1.2(2) no
C5 C6 C7 C2 2.3(2) no
